data_4311087
loop_
_publ_author_name
'Arienne S. King'
'George Ferguson'
'James F. Britten'
'John F. Valliant'

_publ_section_title
;
 Sterically Hindered and Robust Pnictogen Ligands Derived from Carboranes:
 Synthesis and X-ray Structure Determination of
 Tris(1'-methyl(1,2-dicarba-closo-dodecaboran-1-yl))phosphine,
 Tris(1'-methyl(1,2-dicarba-closo-dodecaboran-1-yl))arsine and
 Chloro(Tris(1'-methyl(1,2-dicarba-closo-dodecaboran-1-yl))phosphine)gold(I)
;
_journal_name_full 'Inorganic Chemistry'
_journal_page_first 3507
_journal_page_last 3513
_journal_paper_doi 10.1021/ic049947i
_journal_volume 43
_journal_year 2004
_chemical_formula_sum 'C9 H39 As B30'
_chemical_formula_weight 546.62
_chemical_name_systematic
; 
 tris(1'-methyl(1,2-dicarba-closo-
dodecaboran-1-yl))arsine 
;
_space_group_IT_number 173
_symmetry_cell_setting hexagonal
_symmetry_space_group_name_Hall 'P 6c'
_symmetry_space_group_name_H-M 'P 63'
_atom_sites_solution_hydrogens geom
_atom_sites_solution_primary direct
_atom_sites_solution_secondary difmap
_audit_creation_method SHELXL-97
_cell_angle_alpha 90.00
_cell_angle_beta 90.00
_cell_angle_gamma 120.00
_cell_formula_units_Z 2
_cell_length_a 12.330(3)
_cell_length_b 12.330(3)
_cell_length_c 11.474(4)
_cell_measurement_reflns_used 9246
_cell_measurement_temperature 190(2)
_cell_measurement_theta_max 27.399
_cell_measurement_theta_min 2.605
_cell_volume 1510.7(7)
_computing_cell_refinement SMART
_computing_data_collection 'SMART (Bruker, 1997)'
_computing_data_reduction SAINT
_computing_molecular_graphics SHELXTL
_computing_publication_material SHELXTL
_computing_structure_refinement 'SHELXL-97 (Sheldrick, 1997)'
_computing_structure_solution 'SHELXS-97 (Sheldrick, 1990)'
_diffrn_ambient_temperature 190(2)
_diffrn_measured_fraction_theta_full 0.999
_diffrn_measured_fraction_theta_max 0.999
_diffrn_measurement_device_type 'CCD area detector'
_diffrn_measurement_method 'phi and omega scans'
_diffrn_radiation_monochromator graphite
_diffrn_radiation_source 'rotating anode'
_diffrn_radiation_type MoK\a
_diffrn_radiation_wavelength 0.71073
_diffrn_reflns_av_R_equivalents 0.0467
_diffrn_reflns_av_sigmaI/netI 0.0362
_diffrn_reflns_limit_h_max 15
_diffrn_reflns_limit_h_min -14
_diffrn_reflns_limit_k_max 16
_diffrn_reflns_limit_k_min -16
_diffrn_reflns_limit_l_max 14
_diffrn_reflns_limit_l_min -14
_diffrn_reflns_number 13340
_diffrn_reflns_theta_full 27.46
_diffrn_reflns_theta_max 27.46
_diffrn_reflns_theta_min 1.91
_exptl_absorpt_coefficient_mu 1.131
_exptl_absorpt_correction_T_max 0.93
_exptl_absorpt_correction_T_min 0.749348
_exptl_absorpt_correction_type multi-scan
_exptl_crystal_colour colourless
_exptl_crystal_density_diffrn 1.202
_exptl_crystal_density_method 'not measured'
_exptl_crystal_description column
_exptl_crystal_F_000 552
_exptl_crystal_size_max 0.25
_exptl_crystal_size_mid 0.12
_exptl_crystal_size_min 0.06
_refine_diff_density_max 1.036
_refine_diff_density_min -1.062
_refine_diff_density_rms 0.153
_refine_ls_abs_structure_details 'Flack H D (1983), Acta Cryst. A39, 876-881'
_refine_ls_abs_structure_Flack 0.73(7)
_refine_ls_extinction_method none
_refine_ls_goodness_of_fit_ref 1.122
_refine_ls_hydrogen_treatment mixed
_refine_ls_matrix_type full
_refine_ls_number_parameters 97
_refine_ls_number_reflns 2303
_refine_ls_number_restraints 25
_refine_ls_restrained_S_all 1.124
_refine_ls_R_factor_all 0.0977
_refine_ls_R_factor_gt 0.0930
_refine_ls_shift/su_max 0.001
_refine_ls_shift/su_mean 0.000
_refine_ls_structure_factor_coef Fsqd
_refine_ls_weighting_details 'calc w=1/[\s^2^(Fo^2^)+(0.1187P)^2^+8.8780P] where P=(Fo^2^+2Fc^2^)/3'
_refine_ls_weighting_scheme calc
_refine_ls_wR_factor_gt 0.2450
_refine_ls_wR_factor_ref 0.2481
_reflns_number_gt 2140
_reflns_number_total 2303
_reflns_threshold_expression >2sigma(I)
_cod_data_source_file ic049947isi20040112_044000_2.cif
_cod_data_source_block askas
_cod_depositor_comments
;
The following automatic conversions were performed:
'_symmetry_cell_setting' value 'Hexagonal' changed to 'hexagonal'
according to '/home/saulius/struct/CIF-dictionaries/cif_core.dic'
dictionary named 'cif_core.dic' version 2.4.1 from 2010-06-29.

Automatic conversion script
Id: cif_fix_enum 1527 2010-12-29 10:47:43Z saulius 
;
_cod_database_code 4311087

loop_
_symmetry_equiv_pos_as_xyz
'x, y, z'
'-y, x-y, z'
'-x+y, -x, z'
'-x, -y, z+1/2'
'y, -x+y, z+1/2'
'x-y, x, z+1/2'

loop_
_atom_site_label
_atom_site_type_symbol
_atom_site_fract_x
_atom_site_fract_y
_atom_site_fract_z
_atom_site_U_iso_or_equiv
_atom_site_adp_type
_atom_site_occupancy
_atom_site_symmetry_multiplicity
_atom_site_calc_flag
_atom_site_refinement_flags
_atom_site_disorder_assembly
_atom_site_disorder_group
As1 As 0.3333 0.6667 0.2875 0.0241(3) Uani 0.642(13) 3 d SP . 1
C1' C 0.2436(9) 0.7342(13) 0.1921(9) 0.041(3) Uani 0.642(13) 1 d PG . 1
H1'1 H 0.2962 0.8264 0.1865 0.050 Uiso 0.642(13) 1 calc PR . 1
H1'2 H 0.2303 0.6995 0.1122 0.050 Uiso 0.642(13) 1 calc PR . 1
C1 C 0.1191(8) 0.7009(8) 0.2454(6) 0.061(5) Uani 0.642(13) 1 d PGU . 1
C2 C 0.0735(8) 0.8036(7) 0.2439(10) 0.083(6) Uani 0.642(13) 1 d PGU . 1
H2 H 0.1337 0.8980 0.2039 0.099 Uiso 0.642(13) 1 calc PR . 1
B3 B 0.0014(8) 0.6759(13) 0.1476(7) 0.062(7) Uani 0.642(13) 1 d PG . 1
H3 H 0.0093 0.6793 0.0503 0.075 Uiso 0.642(13) 1 calc PR . 1
B4 B -0.0038(11) 0.5515(7) 0.2329(10) 0.098(11) Uani 0.642(13) 1 d PG . 1
H4 H -0.0003 0.4717 0.1901 0.117 Uiso 0.642(13) 1 calc PR . 1
B5 B 0.0718(12) 0.6138(11) 0.3692(8) 0.105(9) Uani 0.642(13) 1 d PGU . 1
H5 H 0.1253 0.5746 0.4143 0.126 Uiso 0.642(13) 1 calc PR . 1
B6 B 0.1238(8) 0.7770(10) 0.3742(8) 0.070(7) Uani 0.642(13) 1 d PG . 1
H6 H 0.2108 0.8454 0.4218 0.084 Uiso 0.642(13) 1 calc PR . 1
B7 B -0.0093(10) 0.7962(7) 0.3641(12) 0.081(8) Uani 0.642(13) 1 d PGU . 1
H7 H -0.0105 0.8777 0.4057 0.097 Uiso 0.642(13) 1 calc PR . 1
B8 B -0.0838(8) 0.7346(13) 0.2268(11) 0.092(9) Uani 0.642(13) 1 d PGU . 1
H8 H -0.1331 0.7767 0.1790 0.110 Uiso 0.642(13) 1 calc PR . 1
B9 B -0.1375(8) 0.5710(12) 0.2242(11) 0.087(9) Uani 0.642(13) 1 d PG . 1
H9 H -0.2242 0.5031 0.1760 0.104 Uiso 0.642(13) 1 calc PR . 1
B10 B -0.0944(12) 0.5319(6) 0.3606(11) 0.107(15) Uani 0.642(13) 1 d PG . 1
H10 H -0.1527 0.4379 0.4022 0.128 Uiso 0.642(13) 1 calc PR . 1
B11 B -0.0155(11) 0.6708(11) 0.4467(7) 0.103(14) Uani 0.642(13) 1 d PG . 1
H11 H -0.0218 0.6681 0.5442 0.123 Uiso 0.642(13) 1 calc PR . 1
B12 B -0.1451(8) 0.6443(9) 0.3558(10) 0.066(7) Uani 0.642(13) 1 d PG . 1
H12 H -0.2370 0.6245 0.3936 0.079 Uiso 0.642(13) 1 calc PR . 1
As1A As 0.3333 0.6667 0.2875 0.0241(3) Uani 0.36 3 d SP . 2
C1'A C 0.1885(15) 0.6158(19) 0.2058(16) 0.041(3) Uani 0.36 1 d PG . 2
H1'3 H 0.2133 0.6581 0.1292 0.050 Uiso 0.358(13) 1 calc PR . 2
H1'4 H 0.1529 0.5252 0.1907 0.050 Uiso 0.358(13) 1 calc PR . 2
C1A C 0.0821(11) 0.6320(12) 0.2492(11) 0.046(3) Uiso 0.358(13) 1 d PG . 2
C2A C 0.0869(13) 0.7643(11) 0.2277(13) 0.046(3) Uiso 0.358(13) 1 d PG . 2
H2A H 0.1683 0.8428 0.1813 0.055 Uiso 0.358(13) 1 calc PR . 2
B3A B -0.0162(15) 0.6349(17) 0.1425(10) 0.046(3) Uiso 0.358(13) 1 d PG . 2
H3A H -0.0092 0.6228 0.0466 0.055 Uiso 0.358(13) 1 calc PR . 2
B4A B -0.0675(13) 0.5083(11) 0.2443(16) 0.046(3) Uiso 0.358(13) 1 d PG . 2
H4A H -0.0954 0.4115 0.2139 0.055 Uiso 0.358(13) 1 calc PR . 2
B5A B 0.0135(15) 0.5682(15) 0.3789(12) 0.046(3) Uiso 0.358(13) 1 d PG . 2
H5A H 0.0388 0.5100 0.4354 0.055 Uiso 0.358(13) 1 calc PR . 2
B6A B 0.1149(13) 0.7329(15) 0.3663(12) 0.046(3) Uiso 0.358(13) 1 d PG . 2
H6A H 0.2066 0.7837 0.4134 0.055 Uiso 0.358(13) 1 calc PR . 2
B7A B 0.0220(17) 0.8030(13) 0.3382(16) 0.046(3) Uiso 0.358(13) 1 d PG . 2
H7A H 0.0523 0.9007 0.3675 0.055 Uiso 0.358(13) 1 calc PR . 2
B8A B -0.0578(17) 0.7434(17) 0.2027(15) 0.046(3) Uiso 0.358(13) 1 d PG . 2
H8A H -0.0789 0.8028 0.1437 0.055 Uiso 0.358(13) 1 calc PR . 2
B9A B -0.1608(12) 0.5791(17) 0.2176(16) 0.046(3) Uiso 0.358(13) 1 d PG . 2
H9A H -0.2520 0.5287 0.1698 0.055 Uiso 0.358(13) 1 calc PR . 2
B10A B -0.1430(13) 0.5371(15) 0.3632(17) 0.046(3) Uiso 0.358(13) 1 d PG . 2
H10A H -0.2227 0.4587 0.4113 0.055 Uiso 0.358(13) 1 calc PR . 2
B11A B -0.0304(17) 0.6752(18) 0.4374(11) 0.046(3) Uiso 0.358(13) 1 d PG . 2
H11A H -0.0360 0.6875 0.5335 0.055 Uiso 0.358(13) 1 calc PR . 2
B12A B -0.1382(15) 0.6819(18) 0.3365(16) 0.046(3) Uiso 0.358(13) 1 d PG . 2
H12A H -0.2149 0.6990 0.3661 0.055 Uiso 0.358(13) 1 calc PR . 2

loop_
_atom_site_aniso_label
_atom_site_aniso_U_11
_atom_site_aniso_U_22
_atom_site_aniso_U_33
_atom_site_aniso_U_23
_atom_site_aniso_U_13
_atom_site_aniso_U_12
As1 0.0235(4) 0.0235(4) 0.0252(5) 0.000 0.000 0.01173(19)
C1' 0.061(8) 0.062(7) 0.027(5) 0.000(5) 0.003(5) 0.050(7)
C1 0.095(12) 0.116(14) 0.031(6) 0.016(8) 0.014(7) 0.096(12)
C2 0.101(13) 0.088(12) 0.096(13) 0.049(10) 0.042(11) 0.074(11)
B3 0.063(13) 0.11(2) 0.021(7) 0.019(10) 0.013(7) 0.049(14)
B4 0.11(2) 0.10(2) 0.071(16) -0.049(16) 0.009(17) 0.036(19)
B5 0.22(3) 0.13(2) 0.050(11) 0.015(14) -0.002(17) 0.16(2)
B6 0.081(15) 0.071(14) 0.043(10) -0.038(11) -0.028(11) 0.027(13)
B7 0.069(12) 0.041(9) 0.14(2) 0.057(12) 0.079(14) 0.035(9)
B8 0.015(7) 0.16(2) 0.102(16) 0.071(16) 0.035(9) 0.041(11)
B9 0.057(14) 0.071(18) 0.10(2) -0.002(17) -0.014(14) 0.011(13)
B10 0.20(4) 0.034(10) 0.075(17) -0.014(11) 0.05(2) 0.054(17)
B11 0.17(3) 0.066(17) 0.073(18) -0.006(14) 0.07(2) 0.06(2)
B12 0.105(17) 0.010(6) 0.048(11) 0.011(7) 0.051(11) 0.002(8)
As1A 0.0235(4) 0.0235(4) 0.0252(5) 0.000 0.000 0.01173(19)
C1'A 0.061(8) 0.062(7) 0.027(5) 0.000(5) 0.003(5) 0.050(7)

loop_
_atom_type_symbol
_atom_type_description
_atom_type_scat_dispersion_real
_atom_type_scat_dispersion_imag
_atom_type_scat_source
C C 0.0033 0.0016 'International Tables Vol C Tables 4.2.6.8 and 6.1.1.4'
H H 0.0000 0.0000 'International Tables Vol C Tables 4.2.6.8 and 6.1.1.4'
B B 0.0013 0.0007 'International Tables Vol C Tables 4.2.6.8 and 6.1.1.4'
As As 0.0499 2.0058 'International Tables Vol C Tables 4.2.6.8 and 6.1.1.4'

loop_
_geom_angle_atom_site_label_1
_geom_angle_atom_site_label_2
_geom_angle_atom_site_label_3
_geom_angle
_geom_angle_site_symmetry_1
_geom_angle_site_symmetry_3
_geom_angle_publ_flag
C1' As1 C1' 93.1(3) . 2_665 ?
C1' As1 C1' 93.1(3) . 3_565 ?
C1' As1 C1' 93.1(3) 2_665 3_565 ?
C1 C1' As1 111.3(4) . . ?
C1 C1' H1'1 109.4 . . ?
As1 C1' H1'1 109.4 . . ?
C1 C1' H1'2 109.4 . . ?
As1 C1' H1'2 109.4 . . ?
H1'1 C1' H1'2 108.0 . . ?
C1' C1 C2 119.1 . . ?
C1' C1 B5 119.5 . . ?
C2 C1 B5 111.1 . . ?
C1' C1 B4 119.6 . . ?
C2 C1 B4 112.0 . . ?
B5 C1 B4 63.3 . . ?
C1' C1 B3 115.7 . . ?
C2 C1 B3 63.0 . . ?
B5 C1 B3 115.9 . . ?
B4 C1 B3 62.7 . . ?
C1' C1 B6 116.4 . . ?
C2 C1 B6 61.2 . . ?
B5 C1 B6 62.5 . . ?
B4 C1 B6 115.2 . . ?
B3 C1 B6 116.5 . . ?
C1 C2 B7 112.6 . . ?
C1 C2 B8 111.5 . . ?
B7 C2 B8 63.8 . . ?
C1 C2 B6 62.7 . . ?
B7 C2 B6 62.9 . . ?
B8 C2 B6 116.0 . . ?
C1 C2 B3 61.6 . . ?
B7 C2 B3 116.3 . . ?
B8 C2 B3 62.5 . . ?
B6 C2 B3 116.5 . . ?
C1 C2 H2 120.5 . . ?
B7 C2 H2 117.3 . . ?
B8 C2 H2 118.1 . . ?
B6 C2 H2 116.2 . . ?
B3 C2 H2 116.7 . . ?
C1 B3 C2 55.3 . . ?
C1 B3 B9 103.0 . . ?
C2 B3 B9 102.3 . . ?
C1 B3 B4 57.9 . . ?
C2 B3 B4 102.1 . . ?
B9 B3 B4 59.9 . . ?
C1 B3 B8 102.0 . . ?
C2 B3 B8 57.0 . . ?
B9 B3 B8 59.8 . . ?
B4 B3 B8 106.9 . . ?
C1 B3 H3 126.1 . . ?
C2 B3 H3 126.7 . . ?
B9 B3 H3 123.6 . . ?
B4 B3 H3 122.8 . . ?
B8 B3 H3 123.2 . . ?
C1 B4 B9 103.9 . . ?
C1 B4 B10 103.6 . . ?
B9 B4 B10 60.4 . . ?
C1 B4 B5 58.1 . . ?
B9 B4 B5 108.1 . . ?
B10 B4 B5 59.7 . . ?
C1 B4 B3 59.4 . . ?
B9 B4 B3 59.7 . . ?
B10 B4 B3 108.4 . . ?
B5 B4 B3 108.8 . . ?
C1 B4 H4 125.5 . . ?
B9 B4 H4 122.6 . . ?
B10 B4 H4 122.6 . . ?
B5 B4 H4 121.4 . . ?
B3 B4 H4 120.8 . . ?
C1 B5 B10 104.3 . . ?
C1 B5 B6 59.8 . . ?
B10 B5 B6 107.7 . . ?
C1 B5 B4 58.6 . . ?
B10 B5 B4 60.1 . . ?
B6 B5 B4 109.2 . . ?
C1 B5 B11 104.6 . . ?
B10 B5 B11 60.1 . . ?
B6 B5 B11 59.2 . . ?
B4 B5 B11 108.5 . . ?
C1 B5 H5 124.7 . . ?
B10 B5 H5 122.7 . . ?
B6 B5 H5 121.0 . . ?
B4 B5 H5 120.8 . . ?
B11 B5 H5 122.6 . . ?
C2 B6 C1 56.1 . . ?
C2 B6 B11 104.0 . . ?
C1 B6 B11 104.1 . . ?
C2 B6 B7 58.0 . . ?
C1 B6 B7 103.5 . . ?
B11 B6 B7 60.5 . . ?
C2 B6 B5 103.2 . . ?
C1 B6 B5 57.7 . . ?
B11 B6 B5 60.6 . . ?
B7 B6 B5 108.3 . . ?
C2 B6 H6 125.7 . . ?
C1 B6 H6 125.6 . . ?
B11 B6 H6 122.7 . . ?
B7 B6 H6 122.2 . . ?
B5 B6 H6 122.3 . . ?
C2 B7 B6 59.1 . . ?
C2 B7 B11 104.1 . . ?
B6 B7 B11 59.4 . . ?
C2 B7 B12 103.8 . . ?
B6 B7 B12 108.0 . . ?
B11 B7 B12 60.5 . . ?
C2 B7 B8 58.2 . . ?
B6 B7 B8 108.3 . . ?
B11 B7 B8 108.1 . . ?
B12 B7 B8 59.7 . . ?
C2 B7 H7 125.3 . . ?
B6 B7 H7 121.3 . . ?
B11 B7 H7 122.5 . . ?
B12 B7 H7 122.6 . . ?
B8 B7 H7 121.5 . . ?
C2 B8 B12 103.8 . . ?
C2 B8 B9 104.7 . . ?
B12 B8 B9 60.3 . . ?
C2 B8 B7 58.0 . . ?
B12 B8 B7 60.0 . . ?
B9 B8 B7 108.4 . . ?
C2 B8 B3 60.4 . . ?
B12 B8 B3 108.7 . . ?
B9 B8 B3 59.7 . . ?
B7 B8 B3 109.7 . . ?
C2 B8 H8 125.0 . . ?
B12 B8 H8 122.6 . . ?
B9 B8 H8 122.4 . . ?
B7 B8 H8 121.1 . . ?
B3 B8 H8 120.2 . . ?
B3 B9 B8 60.5 . . ?
B3 B9 B4 60.4 . . ?
B8 B9 B4 107.8 . . ?
B3 B9 B12 108.9 . . ?
B8 B9 B12 59.8 . . ?
B4 B9 B12 107.9 . . ?
B3 B9 B10 108.6 . . ?
B8 B9 B10 107.3 . . ?
B4 B9 B10 59.8 . . ?
B12 B9 B10 59.7 . . ?
B3 B9 H9 120.8 . . ?
B8 B9 H9 122.1 . . ?
B4 B9 H9 121.8 . . ?
B12 B9 H9 121.6 . . ?
B10 B9 H9 122.0 . . ?
B5 B10 B12 108.2 . . ?
B5 B10 B4 60.2 . . ?
B12 B10 B4 108.0 . . ?
B5 B10 B11 60.2 . . ?
B12 B10 B11 60.4 . . ?
B4 B10 B11 108.7 . . ?
B5 B10 B9 107.9 . . ?
B12 B10 B9 59.9 . . ?
B4 B10 B9 59.8 . . ?
B11 B10 B9 108.5 . . ?
B5 B10 H10 121.6 . . ?
B12 B10 H10 121.7 . . ?
B4 B10 H10 121.6 . . ?
B11 B10 H10 121.1 . . ?
B9 B10 H10 121.8 . . ?
B6 B11 B7 60.1 . . ?
B6 B11 B10 108.2 . . ?
B7 B11 B10 107.7 . . ?
B6 B11 B5 60.2 . . ?
B7 B11 B5 107.6 . . ?
B10 B11 B5 59.7 . . ?
B6 B11 B12 108.0 . . ?
B7 B11 B12 59.8 . . ?
B10 B11 B12 59.7 . . ?
B5 B11 B12 107.2 . . ?
B6 B11 H11 121.4 . . ?
B7 B11 H11 121.9 . . ?
B10 B11 H11 121.8 . . ?
B5 B11 H11 122.1 . . ?
B12 B11 H11 122.1 . . ?
B8 B12 B10 107.9 . . ?
B8 B12 B7 60.3 . . ?
B10 B12 B7 107.7 . . ?
B8 B12 B9 60.0 . . ?
B10 B12 B9 60.4 . . ?
B7 B12 B9 108.5 . . ?
B8 B12 B11 108.0 . . ?
B10 B12 B11 59.8 . . ?
B7 B12 B11 59.7 . . ?
B9 B12 B11 108.4 . . ?
B8 B12 H12 121.7 . . ?
B10 B12 H12 121.8 . . ?
B7 B12 H12 121.7 . . ?
B9 B12 H12 121.3 . . ?
B11 B12 H12 121.8 . . ?
C1A C1'A H1'3 106.5 . . ?
C1A C1'A H1'4 106.5 . . ?
H1'3 C1'A H1'4 106.5 . . ?
C1'A C1A C2A 119.1 . . ?
C1'A C1A B5A 119.5 . . ?
C2A C1A B5A 111.1 . . ?
C1'A C1A B4A 119.6 . . ?
C2A C1A B4A 112.0 . . ?
B5A C1A B4A 63.3 . . ?
C1'A C1A B3A 115.7 . . ?
C2A C1A B3A 63.0 . . ?
B5A C1A B3A 115.9 . . ?
B4A C1A B3A 62.7 . . ?
C1'A C1A B6A 116.4 . . ?
C2A C1A B6A 61.2 . . ?
B5A C1A B6A 62.5 . . ?
B4A C1A B6A 115.2 . . ?
B3A C1A B6A 116.5 . . ?
C1A C2A B7A 112.6 . . ?
C1A C2A B8A 111.5 . . ?
B7A C2A B8A 63.8 . . ?
C1A C2A B6A 62.7 . . ?
B7A C2A B6A 62.9 . . ?
B8A C2A B6A 116.0 . . ?
C1A C2A B3A 61.6 . . ?
B7A C2A B3A 116.3 . . ?
B8A C2A B3A 62.5 . . ?
B6A C2A B3A 116.5 . . ?
C1A C2A H2A 120.5 . . ?
B7A C2A H2A 117.3 . . ?
B8A C2A H2A 118.1 . . ?
B6A C2A H2A 116.2 . . ?
B3A C2A H2A 116.7 . . ?
C1A B3A C2A 55.3 . . ?
C1A B3A B9A 103.0 . . ?
C2A B3A B9A 102.3 . . ?
C1A B3A B8A 102.0 . . ?
C2A B3A B8A 57.0 . . ?
B9A B3A B8A 59.8 . . ?
C1A B3A B4A 57.9 . . ?
C2A B3A B4A 102.1 . . ?
B9A B3A B4A 59.9 . . ?
B8A B3A B4A 106.9 . . ?
C1A B3A H3A 126.1 . . ?
C2A B3A H3A 126.7 . . ?
B9A B3A H3A 123.6 . . ?
B8A B3A H3A 123.2 . . ?
B4A B3A H3A 122.8 . . ?
C1A B4A B9A 103.9 . . ?
C1A B4A B10A 103.6 . . ?
B9A B4A B10A 60.4 . . ?
C1A B4A B5A 58.1 . . ?
B9A B4A B5A 108.1 . . ?
B10A B4A B5A 59.7 . . ?
C1A B4A B3A 59.4 . . ?
B9A B4A B3A 59.7 . . ?
B10A B4A B3A 108.4 . . ?
B5A B4A B3A 108.8 . . ?
C1A B4A H4A 125.5 . . ?
B9A B4A H4A 122.6 . . ?
B10A B4A H4A 122.6 . . ?
B5A B4A H4A 121.4 . . ?
B3A B4A H4A 120.8 . . ?
C1A B5A B10A 104.3 . . ?
C1A B5A B6A 59.8 . . ?
B10A B5A B6A 107.7 . . ?
C1A B5A B4A 58.6 . . ?
B10A B5A B4A 60.1 . . ?
B6A B5A B4A 109.2 . . ?
C1A B5A B11A 104.6 . . ?
B10A B5A B11A 60.1 . . ?
B6A B5A B11A 59.2 . . ?
B4A B5A B11A 108.5 . . ?
C1A B5A H5A 124.7 . . ?
B10A B5A H5A 122.7 . . ?
B6A B5A H5A 121.0 . . ?
B4A B5A H5A 120.8 . . ?
B11A B5A H5A 122.6 . . ?
C2A B6A C1A 56.1 . . ?
C2A B6A B11A 104.0 . . ?
C1A B6A B11A 104.1 . . ?
C2A B6A B7A 58.0 . . ?
C1A B6A B7A 103.5 . . ?
B11A B6A B7A 60.5 . . ?
C2A B6A B5A 103.2 . . ?
C1A B6A B5A 57.7 . . ?
B11A B6A B5A 60.6 . . ?
B7A B6A B5A 108.3 . . ?
C2A B6A H6A 125.7 . . ?
C1A B6A H6A 125.6 . . ?
B11A B6A H6A 122.7 . . ?
B7A B6A H6A 122.2 . . ?
B5A B6A H6A 122.3 . . ?
C2A B7A B6A 59.1 . . ?
C2A B7A B11A 104.1 . . ?
B6A B7A B11A 59.4 . . ?
C2A B7A B12A 103.8 . . ?
B6A B7A B12A 108.0 . . ?
B11A B7A B12A 60.5 . . ?
C2A B7A B8A 58.2 . . ?
B6A B7A B8A 108.3 . . ?
B11A B7A B8A 108.1 . . ?
B12A B7A B8A 59.7 . . ?
C2A B7A H7A 125.3 . . ?
B6A B7A H7A 121.3 . . ?
B11A B7A H7A 122.5 . . ?
B12A B7A H7A 122.6 . . ?
B8A B7A H7A 121.5 . . ?
C2A B8A B12A 103.8 . . ?
C2A B8A B9A 104.7 . . ?
B12A B8A B9A 60.3 . . ?
C2A B8A B7A 58.0 . . ?
B12A B8A B7A 60.0 . . ?
B9A B8A B7A 108.4 . . ?
C2A B8A B3A 60.4 . . ?
B12A B8A B3A 108.7 . . ?
B9A B8A B3A 59.7 . . ?
B7A B8A B3A 109.7 . . ?
C2A B8A H8A 125.0 . . ?
B12A B8A H8A 122.6 . . ?
B9A B8A H8A 122.4 . . ?
B7A B8A H8A 121.1 . . ?
B3A B8A H8A 120.2 . . ?
B3A B9A B8A 60.5 . . ?
B3A B9A B4A 60.4 . . ?
B8A B9A B4A 107.8 . . ?
B3A B9A B12A 108.9 . . ?
B8A B9A B12A 59.8 . . ?
B4A B9A B12A 107.9 . . ?
B3A B9A B10A 108.6 . . ?
B8A B9A B10A 107.3 . . ?
B4A B9A B10A 59.8 . . ?
B12A B9A B10A 59.7 . . ?
B3A B9A H9A 120.8 . . ?
B8A B9A H9A 122.1 . . ?
B4A B9A H9A 121.8 . . ?
B12A B9A H9A 121.6 . . ?
B10A B9A H9A 122.0 . . ?
B5A B10A B12A 108.2 . . ?
B5A B10A B4A 60.2 . . ?
B12A B10A B4A 108.0 . . ?
B5A B10A B11A 60.2 . . ?
B12A B10A B11A 60.4 . . ?
B4A B10A B11A 108.7 . . ?
B5A B10A B9A 107.9 . . ?
B12A B10A B9A 59.9 . . ?
B4A B10A B9A 59.8 . . ?
B11A B10A B9A 108.5 . . ?
B5A B10A H10A 121.6 . . ?
B12A B10A H10A 121.7 . . ?
B4A B10A H10A 121.6 . . ?
B11A B10A H10A 121.1 . . ?
B9A B10A H10A 121.8 . . ?
B6A B11A B7A 60.1 . . ?
B6A B11A B10A 108.2 . . ?
B7A B11A B10A 107.7 . . ?
B6A B11A B5A 60.2 . . ?
B7A B11A B5A 107.6 . . ?
B10A B11A B5A 59.7 . . ?
B6A B11A B12A 108.0 . . ?
B7A B11A B12A 59.8 . . ?
B10A B11A B12A 59.7 . . ?
B5A B11A B12A 107.2 . . ?
B6A B11A H11A 121.4 . . ?
B7A B11A H11A 121.9 . . ?
B10A B11A H11A 121.8 . . ?
B5A B11A H11A 122.1 . . ?
B12A B11A H11A 122.1 . . ?
B8A B12A B10A 107.9 . . ?
B8A B12A B7A 60.3 . . ?
B10A B12A B7A 107.7 . . ?
B8A B12A B9A 60.0 . . ?
B10A B12A B9A 60.4 . . ?
B7A B12A B9A 108.5 . . ?
B8A B12A B11A 108.0 . . ?
B10A B12A B11A 59.8 . . ?
B7A B12A B11A 59.7 . . ?
B9A B12A B11A 108.4 . . ?
B8A B12A H12A 121.7 . . ?
B10A B12A H12A 121.8 . . ?
B7A B12A H12A 121.7 . . ?
B9A B12A H12A 121.3 . . ?
B11A B12A H12A 121.8 . . ?

loop_
_geom_bond_atom_site_label_1
_geom_bond_atom_site_label_2
_geom_bond_distance
_geom_bond_site_symmetry_2
_geom_bond_publ_flag
As1 C1' 2.009(10) . ?
As1 C1' 2.009(10) 2_665 ?
As1 C1' 2.009(10) 3_565 ?
C1' C1 1.5073 . ?
C1' H1'1 0.9900 . ?
C1' H1'2 0.9900 . ?
C1 C2 1.6216 . ?
C1 B5 1.6981 . ?
C1 B4 1.7080 . ?
C1 B3 1.7353 . ?
C1 B6 1.7357 . ?
C2 B7 1.6908 . ?
C2 B8 1.6951 . ?
C2 B6 1.7122 . ?
C2 B3 1.7575 . ?
C2 H2 1.1200 . ?
B3 B9 1.7790 . ?
B3 B4 1.7926 . ?
B3 B8 1.7928 . ?
B3 H3 1.1200 . ?
B4 B9 1.7839 . ?
B4 B10 1.7848 . ?
B4 B5 1.7861 . ?
B4 H4 1.1200 . ?
B5 B10 1.7784 . ?
B5 B6 1.7808 . ?
B5 B11 1.7887 . ?
B5 H5 1.1200 . ?
B6 B11 1.7627 . ?
B6 B7 1.7754 . ?
B6 H6 1.1200 . ?
B7 B11 1.7828 . ?
B7 B12 1.7837 . ?
B7 B8 1.7899 . ?
B7 H7 1.1200 . ?
B8 B12 1.7780 . ?
B8 B9 1.7810 . ?
B8 H8 1.1200 . ?
B9 B12 1.7864 . ?
B9 B10 1.7945 . ?
B9 H9 1.1200 . ?
B10 B12 1.7832 . ?
B10 B11 1.7857 . ?
B10 H10 1.1200 . ?
B11 B12 1.7964 . ?
B11 H11 1.1200 . ?
B12 H12 1.1200 . ?
C1'A C1A 1.5073 . ?
C1'A H1'3 0.9900 . ?
C1'A H1'4 0.9900 . ?
C1A C2A 1.6216 . ?
C1A B5A 1.6981 . ?
C1A B4A 1.7080 . ?
C1A B3A 1.7353 . ?
C1A B6A 1.7357 . ?
C2A B7A 1.6909 . ?
C2A B8A 1.6950 . ?
C2A B6A 1.7123 . ?
C2A B3A 1.7575 . ?
C2A H2A 1.1200 . ?
B3A B9A 1.7790 . ?
B3A B8A 1.7926 . ?
B3A B4A 1.7927 . ?
B3A H3A 1.1200 . ?
B4A B9A 1.7839 . ?
B4A B10A 1.7848 . ?
B4A B5A 1.7862 . ?
B4A H4A 1.1200 . ?
B5A B10A 1.7785 . ?
B5A B6A 1.7808 . ?
B5A B11A 1.7887 . ?
B5A H5A 1.1200 . ?
B6A B11A 1.7627 . ?
B6A B7A 1.7755 . ?
B6A H6A 1.1200 . ?
B7A B11A 1.7828 . ?
B7A B12A 1.7837 . ?
B7A B8A 1.7899 . ?
B7A H7A 1.1200 . ?
B8A B12A 1.7781 . ?
B8A B9A 1.7810 . ?
B8A H8A 1.1200 . ?
B9A B12A 1.7864 . ?
B9A B10A 1.7945 . ?
B9A H9A 1.1200 . ?
B10A B12A 1.7832 . ?
B10A B11A 1.7858 . ?
B10A H10A 1.1200 . ?
B11A B12A 1.7964 . ?
B11A H11A 1.1200 . ?
B12A H12A 1.1200 . ?
